data_2202296
loop_
_publ_author_name
'Mohamed Ali Saada'
'Annie Hemon-Ribaud'
'Vincent Maisonneuve'
'Leila Samia Smiri'
'Marc Leblanc'

_publ_section_title
;
K~2~Zr~3~OF~12~: microwave-assisted hydrothermal synthesis
and powder diffraction study
;
_journal_name_full 'Acta Crystallographica, Section E'
_journal_page_first i131
_journal_page_last i133
_journal_paper_doi 10.1107/S1600536803018567
_journal_volume 59
_journal_year 2003
_chemical_formula_iupac 'K2 Zr3 O F12'
_chemical_formula_structural 'K2 Zr3 O F12'
_chemical_formula_sum 'F12 K2 O Zr3'
_chemical_formula_weight 595.85
_space_group_IT_number 166
_symmetry_cell_setting trigonal
_symmetry_space_group_name_Hall '-R 3 2"'
_symmetry_space_group_name_H-M 'R -3 m :H'
_cell_angle_alpha 90.0
_cell_angle_beta 90.0
_cell_angle_gamma 120.0
_cell_formula_units_Z 6
_cell_length_a 7.6887(3)
_cell_length_b 7.6887(3)
_cell_length_c 28.8700(10)
_cell_measurement_temperature 293
_cell_volume 1478.0(2)
_diffrn_ambient_temperature 293
_exptl_crystal_density_diffrn 4.016
_cod_original_sg_symbol_H-M 'R -3 m'
_cod_database_code 2202296

loop_
_symmetry_equiv_pos_as_xyz
'x, y, z'
'-y, x-y, z'
'-x+y, -x, z'
'-y, -x, z'
'-x+y, y, z'
'x, x-y, z'
'x+2/3, y+1/3, z+1/3'
'-y+2/3, x-y+1/3, z+1/3'
'-x+y+2/3, -x+1/3, z+1/3'
'-y+2/3, -x+1/3, z+1/3'
'-x+y+2/3, y+1/3, z+1/3'
'x+2/3, x-y+1/3, z+1/3'
'x+1/3, y+2/3, z+2/3'
'-y+1/3, x-y+2/3, z+2/3'
'-x+y+1/3, -x+2/3, z+2/3'
'-y+1/3, -x+2/3, z+2/3'
'-x+y+1/3, y+2/3, z+2/3'
'x+1/3, x-y+2/3, z+2/3'
'-x, -y, -z'
'y, -x+y, -z'
'x-y, x, -z'
'y, x, -z'
'x-y, -y, -z'
'-x, -x+y, -z'
'-x+2/3, -y+1/3, -z+1/3'
'y+2/3, -x+y+1/3, -z+1/3'
'x-y+2/3, x+1/3, -z+1/3'
'y+2/3, x+1/3, -z+1/3'
'x-y+2/3, -y+1/3, -z+1/3'
'-x+2/3, -x+y+1/3, -z+1/3'
'-x+1/3, -y+2/3, -z+2/3'
'y+1/3, -x+y+2/3, -z+2/3'
'x-y+1/3, x+2/3, -z+2/3'
'y+1/3, x+2/3, -z+2/3'
'x-y+1/3, -y+2/3, -z+2/3'
'-x+1/3, -x+y+2/3, -z+2/3'

loop_
_atom_site_label
_atom_site_fract_x
_atom_site_fract_y
_atom_site_fract_z
_atom_site_U_iso_or_equiv
_atom_site_thermal_displace_type
_atom_site_occupancy
_atom_site_type_symbol
K1 0 0 0 0.0210(10) Uiso 1.00000 K
K2 0 0 0.5 0.0210(10) Uiso 1.00000 K
K3 0 0 0.1364(2) 0.0211(11) Uiso 1.00000 K
Zr 0.51535(9) -0.51535(9) 0.06227(5) 0.0110(4) Uiso 1.00000 ZR
F1 0.3376(7) 0 0 0.0129(9) Uiso 1.00000 F
F2 0.1473(4) -0.1473(4) 0.2019(2) 0.0129(9) Uiso 1.00000 F
F3 0.1574(4) -0.1574(4) 0.9233(2) 0.0129(9) Uiso 1.00000 F
F4 0.2214(4) -0.2214(4) 0.0727(2) 0.0129(9) Uiso 1.00000 F
O 0 0 0.2830(4) 0.0129(9) Uiso 1.00000 O

loop_
_geom_bond_atom_site_label_1
_geom_bond_atom_site_label_2
_geom_bond_site_symmetry_2
_geom_bond_distance
_geom_bond_publ_flag
K1 F1 3 2.595(5) y
K2 F2 33_445 2.679(4) y
K3 F3 20_556 2.711(5) y
K3 F2 2 2.726(6) y
K3 F2 . 2.726(6) y
Zr F2 25_545 1.997(6) y
Zr O 25_545 2.044(2) y
Zr O 25_545 2.044(2) y
Zr O 25_545 2.044(2) y
Zr F4 25_545 2.139(3) y
Zr F4 3_655 2.139(3) y
Zr F1 21_545 2.198(2) y
Zr F1 3_655 2.198(2) y
Zr F3 20_656 2.237(3) y
Zr F3 21_546 2.237(3) y
